data_9016938
loop_
_publ_author_name
'Biagioni, C.'
'Bonaccorsi, E.'
'Camara, F.'
'Cadoni, M.'
'Ciriotti, M. E.'
'Bersani, D.'
'Kolitsch, U.'

_publ_section_title
;
 Lusernaite-(Y), Y4Al(CO3)2(OH,F)11*6H2O, a new mineral species from
 Luserna Valley, Piedmont, Italy: Description and crystal structure
;
_journal_name_full 'American Mineralogist'
_journal_page_first 1322
_journal_page_last 1329
_journal_volume 98
_journal_year 2013
_chemical_compound_source 'Dora-Maira massif, Western Alps, Italy'
_chemical_formula_sum 'C2 H22.34 Al Ca0.05 Dy0.17 Er0.15 F0.66 Gd0.07 O22.34 Pb0.057 Sm0.01 Y3.41 Yb0.09'
_chemical_name_mineral Lusernaite-(Y)
_space_group_IT_number 53
_space_group_name_Hall '-P 2ac 2'
_space_group_name_H-M_alt 'P m n a'
_symmetry_space_group_name_H-M 'P m n a'
_cell_angle_alpha 90
_cell_angle_beta 90
_cell_angle_gamma 90
_cell_formula_units_Z 2
_cell_length_a 7.8412
_cell_length_b 11.0313
_cell_length_c 11.3870
_cell_volume 984.960
_database_code_amcsd 0019909
_exptl_crystal_density_diffrn 2.837
_cod_data_source_file inputs/fixed/downloads/05/05566.cif
_cod_data_source_block 05566
_cod_original_formula_sum 'Y3.41 Er.15 Yb.09 Gd.07 Ca.05 Sm.01 Pb.057 Dy.17 Al C2 O22.34 F.66 H22.34'
_cod_database_code 9016938

loop_
_space_group_symop_operation_xyz
x,y,z
1/2+x,-y,1/2+z
1/2-x,y,1/2-z
-x,y,z
x,-y,-z
1/2+x,y,1/2-z
1/2-x,-y,1/2+z
-x,-y,-z

loop_
_atom_site_aniso_label
_atom_site_aniso_U_11
_atom_site_aniso_U_22
_atom_site_aniso_U_33
_atom_site_aniso_U_12
_atom_site_aniso_U_13
_atom_site_aniso_U_23
Y1 0.01200 0.02810 0.01110 0.00000 0.00070 0.00000
Er1 0.01200 0.02810 0.01110 0.00000 0.00070 0.00000
Yb1 0.01200 0.02810 0.01110 0.00000 0.00070 0.00000
Gd1 0.01200 0.02810 0.01110 0.00000 0.00070 0.00000
Ca1 0.01200 0.02810 0.01110 0.00000 0.00070 0.00000
Sm1 0.01200 0.02810 0.01110 0.00000 0.00070 0.00000
Pb1A 0.01200 0.02810 0.01110 0.00000 0.00070 0.00000
Pb1B 0.01200 0.02810 0.01110 0.00000 0.00070 0.00000
Y2 0.01660 0.02820 0.01600 0.00000 0.00000 0.00010
Dy2 0.01660 0.02820 0.01600 0.00000 0.00000 0.00010
Al 0.01200 0.03400 0.00900 0.00000 0.00000 -0.00200
C 0.01600 0.03600 0.01200 0.00000 0.00000 0.00700
O-H1 0.01100 0.04600 0.01300 0.00100 0.00100 -0.00100
O2 0.01700 0.05400 0.03000 -0.00700 0.00700 -0.00900
O3 0.02200 0.03800 0.01800 0.00000 0.00000 -0.01100
F4 0.01600 0.04600 0.02000 0.00000 0.00000 0.00000
O-H4 0.01600 0.04600 0.02000 0.00000 0.00000 0.00000
O-H5 0.02100 0.03300 0.00600 0.00000 0.00000 0.00700
O-H6 0.01900 0.03700 0.00700 0.00000 0.00000 0.00700
Ow1 0.05200 0.06300 0.05000 0.00700 0.01600 0.01900
Wat2 0.09100 0.10300 0.08700 0.00000 0.00000 -0.03600
O-H2 0.09100 0.10300 0.08700 0.00000 0.00000 -0.03600

loop_
_atom_site_label
_atom_site_fract_x
_atom_site_fract_y
_atom_site_fract_z
_atom_site_occupancy
_atom_site_U_iso_or_equiv
_atom_site_type_symbol
_atom_site_attached_hydrogens
Y1 0.25000 0.49751 0.75000 0.79000 0.01710 Y 0
Er1 0.25000 0.49751 0.75000 0.07500 0.01710 Er 0
Yb1 0.25000 0.49751 0.75000 0.04500 0.01710 Yb 0
Gd1 0.25000 0.49751 0.75000 0.03500 0.01710 Gd 0
Ca1 0.25000 0.49751 0.75000 0.02500 0.01710 Ca 0
Sm1 0.25000 0.49751 0.75000 0.00500 0.01710 Sm 0
Pb1A 0.25000 0.57000 0.75000 0.01500 0.01710 Pb 0
Pb1B 0.25000 0.40900 0.75000 0.01350 0.01710 Pb 0
Y2 0.00000 0.23037 0.84868 0.91500 0.02030 Y 0
Dy2 0.00000 0.23037 0.84868 0.08500 0.02030 Dy 0
Al 0.00000 0.50000 1.00000 1.00000 0.01820 Al 0
C 0.50000 0.68270 0.91520 1.00000 0.02100 C 0
O-H1 -0.16250 0.39490 0.92720 1.00000 0.02330 O 1
O2 0.35730 0.64240 0.87450 1.00000 0.03400 O 0
O3 0.50000 0.75870 0.99880 1.00000 0.02600 O 0
F4 -0.25000 0.21360 0.75000 0.33000 0.02700 F 0
O-H4 -0.25000 0.21360 0.75000 0.67000 0.02700 O 1
O-H5 0.00000 0.41770 1.14370 1.00000 0.02000 O 1
O-H6 0.00000 0.38730 0.70910 1.00000 0.02100 O 1
Ow1 -0.18760 0.13480 0.98540 1.00000 0.05500 O 0
Hw1 -0.20110 0.03660 0.98870 1.00000 0.05000 H 0
Hw2 -0.31400 0.15790 1.01420 1.00000 0.05000 H 0
Wat2 0.00000 0.03300 0.76970 0.50000 0.09400 O 2
O-H2 0.00000 0.03300 0.76970 0.50000 0.09400 O 1
Wat3 -0.25000 -0.14100 0.75000 0.50000 0.10100 O 2

loop_
_cod_changelog_entry_id
_cod_changelog_entry_author
_cod_changelog_entry_date
_cod_changelog_entry_text
1
;cod-tools version 3.8.0
Id: cif_guess_AMCSD_atom_types 9581 2023-05-17 12:35:41Z saulius
;
2023-05-18T11:43:12+03:00
;Derived atom types and hydrogen counts
from atom names that follow the AMCSD naming convention
(Wat == water, O-H == hydroxyl).
;

loop_
_cod_related_entry_id
_cod_related_entry_database
_cod_related_entry_code
1 AMCSD 0019909
